data_1529330
loop_
_publ_author_name
'Chitnis, Saurabh S.'
'Robertson, Alasdair P. M.'
'Burford, Neil'
'Patrick, Brian O.'
'McDonald, Robert'
'Ferguson, Michael J.'

_publ_section_title
;
 Bipyridine complexes of E3+(E = P, As, Sb, Bi): strong Lewis acids,
 sources of E(OTf)3and synthons for EIand EVcations
;
_journal_issue 11
_journal_name_full 'Chem. Sci.'
_journal_page_first 6545
_journal_paper_doi 10.1039/C5SC02423D
_journal_volume 6
_journal_year 2015
_chemical_formula_moiety 'C20 H16 N4 P, 3(C F3 O3 S), 2(C2 H3 N)'
_chemical_formula_sum 'C27 H22 F9 N6 O9 P S3'
_chemical_formula_weight 872.65
_chemical_name_systematic
;
 ?
;
_space_group_crystal_system monoclinic
_space_group_IT_number 15
_space_group_name_Hall '-C 2yc'
_space_group_name_H-M_alt 'C 1 2/c 1'
_symmetry_space_group_name_Hall '-C 2yc'
_symmetry_space_group_name_H-M 'C 1 2/c 1'
_atom_sites_solution_hydrogens geom
_atom_sites_solution_primary direct
_audit_creation_date 2014-07-11
_audit_creation_method
;
Olex2 1.2
(compiled 2014.06.27 svn.r2953 for OlexSys, GUI svn.r4855)
;
_audit_update_record
;
2015-07-05 deposited with the CCDC.
2015-08-03 downloaded from the CCDC.
;
_cell_angle_alpha 90
_cell_angle_beta 124.5530(13)
_cell_angle_gamma 90
_cell_formula_units_Z 8
_cell_length_a 28.5371(9)
_cell_length_b 13.8414(5)
_cell_length_c 21.8775(7)
_cell_measurement_reflns_used 9926
_cell_measurement_temperature 296(2)
_cell_measurement_theta_max 30.02
_cell_measurement_theta_min 2.26
_cell_volume 7117.1(4)
_computing_cell_refinement 'SAINT v8.34A (Bruker, 2013)'
_computing_data_reduction 'SAINT v8.34A (Bruker, 2013)'
_computing_molecular_graphics 'Olex2 (Dolomanov et al., 2009)'
_computing_publication_material 'Olex2 (Dolomanov et al., 2009)'
_computing_structure_refinement 'XL (Sheldrick, 2008)'
_computing_structure_solution 'XT (Sheldrick, 2008)'
_diffrn_ambient_temperature 296.15
_diffrn_detector 'Bruker APEX2 area detector'
_diffrn_detector_area_resol_mean 7.9
_diffrn_detector_type 'Bruker-Nonius APEXII CCD area detector'
_diffrn_measured_fraction_theta_full 0.999
_diffrn_measured_fraction_theta_max 0.991
_diffrn_measurement_device 'Bruker-Nonius APEXII CCD area detector and D8 diffractometer'
_diffrn_measurement_device_type 'Bruker APEX-II CCD'
_diffrn_measurement_method '\f and \w scans'
_diffrn_radiation_monochromator 'TRIUMPH curved-crystal'
_diffrn_radiation_probe x-ray
_diffrn_radiation_type MoK\a
_diffrn_radiation_wavelength 0.71073
_diffrn_reflns_av_R_equivalents 0.0346
_diffrn_reflns_av_unetI/netI 0.0345
_diffrn_reflns_laue_measured_fraction_full 0.999
_diffrn_reflns_laue_measured_fraction_max 0.991
_diffrn_reflns_limit_h_max 25
_diffrn_reflns_limit_h_min -40
_diffrn_reflns_limit_k_max 18
_diffrn_reflns_limit_k_min -19
_diffrn_reflns_limit_l_max 30
_diffrn_reflns_limit_l_min -26
_diffrn_reflns_number 45849
_diffrn_reflns_point_group_measured_fraction_full 0.999
_diffrn_reflns_point_group_measured_fraction_max 0.991
_diffrn_reflns_theta_full 26.000
_diffrn_reflns_theta_max 30.086
_diffrn_reflns_theta_min 1.756
_diffrn_source 'sealed X-ray tube'
_diffrn_standards_number 0
_exptl_absorpt_coefficient_mu 0.360
_exptl_absorpt_correction_T_max 0.7460
_exptl_absorpt_correction_T_min 0.6829
_exptl_absorpt_correction_type multi-scan
_exptl_absorpt_process_details
;
SADABS-2012/1 (Bruker,2012) was used for absorption correction.
wR2(int) was 0.0510 before and 0.0428 after correction.
The Ratio of minimum to maximum transmission is 0.9154.
The \l/2 correction factor is 0.0015.
;
_exptl_crystal_colour yellow
_exptl_crystal_colour_primary yellow
_exptl_crystal_density_diffrn 1.629
_exptl_crystal_description blade
_exptl_crystal_F_000 3536
_exptl_crystal_size_max 0.36
_exptl_crystal_size_mid 0.17
_exptl_crystal_size_min 0.05
_refine_diff_density_max 0.450
_refine_diff_density_min -0.417
_refine_diff_density_rms 0.070
_refine_ls_extinction_method none
_refine_ls_goodness_of_fit_ref 1.130
_refine_ls_hydrogen_treatment constr
_refine_ls_matrix_type full
_refine_ls_number_parameters 558
_refine_ls_number_reflns 10375
_refine_ls_number_restraints 465
_refine_ls_restrained_S_all 1.125
_refine_ls_R_factor_all 0.0671
_refine_ls_R_factor_gt 0.0491
_refine_ls_shift/su_max 0.001
_refine_ls_shift/su_mean 0.000
_refine_ls_structure_factor_coef Fsqd
_refine_ls_weighting_details 'w=1/[\s^2^(Fo^2^)+(0.0276P)^2^+19.5578P] where P=(Fo^2^+2Fc^2^)/3'
_refine_ls_weighting_scheme calc
_refine_ls_wR_factor_gt 0.1090
_refine_ls_wR_factor_ref 0.1157
_reflns_Friedel_coverage 0.000
_reflns_number_gt 8198
_reflns_number_total 10375
_reflns_threshold_expression 'I > 2\s(I)'
_cod_data_source_file c5sc02423d2.cif
_cod_data_source_block nb005
_cod_depositor_comments
;
The following automatic conversions were performed:

'_diffrn_radiation_probe' value 'X-ray' changed to 'x-ray' according
to
/usr/data/users/saulius/crontab/automatic-downloads/rss-feeds/RSC/lib/dictionaries/cif_core.dic
dictionary named 'cif_core.dic' version 2.4.2 from 2011-04-26.

Automatic conversion script
Id: cif_fix_values 3271 2015-04-21 07:52:19Z andrius 

 Adding full bibliography for 1529324--1529330.cif.
;
_cod_database_code 1529330
_shelxl_version_number 2014-3
_shelx_space_group_comment
;
The symmetry employed for this shelxl refinement is uniquely defined
by the following loop, which should always be used as a source of
symmetry information in preference to the above space-group names.
They are only intended as comments.
;
_shelx_estimated_absorpt_t_max 0.982
_shelx_estimated_absorpt_t_min 0.881
_olex2_refinement_description
;
1. Fixed Uiso
 At 1.2 times of:
  All C(H) groups
 At 1.5 times of:
  All C(H,H,H) groups
2. Uiso/Uaniso restraints and constraints
Uanis(N6) = Uanis(N7)
3. Rigid body (RIGU) restrains
 All non-hydrogen atoms
 with sigma for 1-2 distances of 0.004 and sigma for 1-3 distances of 0.004
4. Others
 Sof(N6)=Sof(C26B)=Sof(C27B)=Sof(H27D)=Sof(H27E)=Sof(H27F)=1-FVAR(1)
 Sof(N7)=Sof(C26)=Sof(C27)=Sof(H27A)=Sof(H27B)=Sof(H27C)=FVAR(1)
 Sof(F1B)=Sof(F2B)=Sof(F3B)=Sof(C21B)=1-FVAR(2)
 Sof(F1)=Sof(F2)=Sof(F3)=Sof(C21)=FVAR(2)
5.a Aromatic/amide H refined with riding coordinates:
 C1(H1), C2(H2), C3(H3), C4(H4), C7(H7), C8(H8), C9(H9), C10(H10), C11(H11),
 C12(H12), C13(H13), C14(H14), C17(H17), C18(H18), C19(H19), C20(H20)
5.b Idealised Me refined as rotating group:
 C25(H25A,H25B,H25C), C27(H27A,H27B,H27C), C27B(H27D,H27E,H27F)
;
_olex2_submission_special_instructions 'No special instructions were received'

loop_
_space_group_symop_operation_xyz
'x, y, z'
'-x, y, -z+1/2'
'x+1/2, y+1/2, z'
'-x+1/2, y+1/2, -z+1/2'
'-x, -y, -z'
'x, -y, z-1/2'
'-x+1/2, -y+1/2, -z'
'x+1/2, -y+1/2, z-1/2'

loop_
_atom_site_label
_atom_site_type_symbol
_atom_site_fract_x
_atom_site_fract_y
_atom_site_fract_z
_atom_site_U_iso_or_equiv
_atom_site_adp_type
_atom_site_occupancy
_atom_site_site_symmetry_order
_atom_site_calc_flag
_atom_site_refinement_flags_posn
_atom_site_refinement_flags_occupancy
_atom_site_disorder_assembly
_atom_site_disorder_group
P1 P 0.28566(2) 0.41285(4) -0.00337(3) 0.01560(10) Uani 1 1 d . . . .
N1 N 0.27229(7) 0.39304(12) -0.09982(9) 0.0170(3) Uani 1 1 d . . . .
N2 N 0.35586(7) 0.44726(12) 0.02228(9) 0.0161(3) Uani 1 1 d . . . .
N3 N 0.25145(7) 0.53046(12) -0.02904(9) 0.0165(3) Uani 1 1 d . . . .
N4 N 0.30183(8) 0.44911(13) 0.09408(9) 0.0187(3) Uani 1 1 d . . . .
C1 C 0.22224(9) 0.36122(16) -0.15929(11) 0.0212(4) Uani 1 1 d . . . .
H1 H 0.1891 0.3675 -0.1608 0.025 Uiso 1 1 calc R . . .
C2 C 0.22039(9) 0.31950(16) -0.21769(11) 0.0230(4) Uani 1 1 d . . . .
H2 H 0.1858 0.3000 -0.2598 0.028 Uiso 1 1 calc R . . .
C3 C 0.27010(10) 0.30656(17) -0.21379(11) 0.0242(4) Uani 1 1 d . . . .
H3 H 0.2690 0.2776 -0.2530 0.029 Uiso 1 1 calc R . . .
C4 C 0.32157(10) 0.33680(17) -0.15141(11) 0.0233(4) Uani 1 1 d . . . .
H4 H 0.3555 0.3278 -0.1475 0.028 Uiso 1 1 calc R . . .
C5 C 0.32080(9) 0.38066(15) -0.09543(10) 0.0176(4) Uani 1 1 d . . . .
C6 C 0.36951(8) 0.41698(15) -0.02515(10) 0.0170(4) Uani 1 1 d . . . .
C7 C 0.42467(9) 0.42190(16) -0.00562(11) 0.0223(4) Uani 1 1 d . . . .
H7 H 0.4337 0.4005 -0.0381 0.027 Uiso 1 1 calc R . . .
C8 C 0.46647(9) 0.45928(17) 0.06317(12) 0.0252(5) Uani 1 1 d . . . .
H8 H 0.5042 0.4608 0.0782 0.030 Uiso 1 1 calc R . . .
C9 C 0.45166(9) 0.49436(16) 0.10932(11) 0.0216(4) Uani 1 1 d . . . .
H9 H 0.4792 0.5218 0.1548 0.026 Uiso 1 1 calc R . . .
C10 C 0.39640(9) 0.48851(15) 0.08792(10) 0.0187(4) Uani 1 1 d . . . .
H10 H 0.3865 0.5131 0.1187 0.022 Uiso 1 1 calc R . . .
C11 C 0.23296(9) 0.57673(15) -0.09343(11) 0.0197(4) Uani 1 1 d . . . .
H11 H 0.2439 0.5542 -0.1236 0.024 Uiso 1 1 calc R . . .
C12 C 0.19833(10) 0.65644(17) -0.11505(12) 0.0252(5) Uani 1 1 d . . . .
H12 H 0.1862 0.6877 -0.1593 0.030 Uiso 1 1 calc R . . .
C13 C 0.18164(10) 0.68984(17) -0.07066(13) 0.0273(5) Uani 1 1 d . . . .
H13 H 0.1568 0.7419 -0.0858 0.033 Uiso 1 1 calc R . . .
C14 C 0.20232(10) 0.64491(17) -0.00324(12) 0.0252(4) Uani 1 1 d . . . .
H14 H 0.1924 0.6679 0.0280 0.030 Uiso 1 1 calc R . . .
C15 C 0.23746(9) 0.56639(15) 0.01702(11) 0.0190(4) Uani 1 1 d . . . .
C16 C 0.26426(9) 0.51405(15) 0.08714(11) 0.0193(4) Uani 1 1 d . . . .
C17 C 0.25357(10) 0.52607(17) 0.14105(12) 0.0253(5) Uani 1 1 d . . . .
H17 H 0.2268 0.5703 0.1351 0.030 Uiso 1 1 calc R . . .
C18 C 0.28456(11) 0.46923(17) 0.20435(12) 0.0286(5) Uani 1 1 d . . . .
H18 H 0.2788 0.4755 0.2420 0.034 Uiso 1 1 calc R . . .
C19 C 0.32369(11) 0.40374(17) 0.21173(12) 0.0266(5) Uani 1 1 d . . . .
H19 H 0.3453 0.3675 0.2550 0.032 Uiso 1 1 calc R . . .
C20 C 0.33073(10) 0.39193(16) 0.15467(11) 0.0236(4) Uani 1 1 d . . . .
H20 H 0.3553 0.3448 0.1580 0.028 Uiso 1 1 calc R . . .
S1 S 0.14856(2) 0.33024(4) -0.03748(3) 0.02453(12) Uani 1 1 d . . . .
O1 O 0.12084(8) 0.24444(13) -0.08013(10) 0.0345(4) Uani 1 1 d . . . .
O2 O 0.19542(8) 0.31293(14) 0.03813(10) 0.0395(4) Uani 1 1 d . . . .
O3 O 0.15951(8) 0.40262(13) -0.07490(10) 0.0338(4) Uani 1 1 d . . . .
F1 F 0.0852(2) 0.3280(3) 0.0141(3) 0.0614(11) Uani 0.863(13) 1 d . P A 1
F2 F 0.04737(13) 0.4001(3) -0.0898(3) 0.0742(12) Uani 0.863(13) 1 d . P A 1
F3 F 0.1155(2) 0.4689(3) 0.0103(3) 0.0635(11) Uani 0.863(13) 1 d . P A 1
C21 C 0.09641(19) 0.3848(3) -0.0258(3) 0.0406(10) Uani 0.863(13) 1 d . P A 1
F1B F 0.0619(13) 0.3473(16) -0.025(2) 0.073(7) Uani 0.137(13) 1 d . P A 2
F2B F 0.0472(9) 0.4110(17) -0.124(2) 0.069(6) Uani 0.137(13) 1 d . P A 2
F3B F 0.0952(13) 0.4784(18) -0.027(2) 0.076(6) Uani 0.137(13) 1 d . P A 2
C21B C 0.0808(18) 0.396(2) -0.063(3) 0.055(5) Uani 0.137(13) 1 d . P A 2
S2 S 0.35338(2) 0.68578(4) -0.07762(3) 0.02342(12) Uani 1 1 d . . . .
F4 F 0.46302(7) 0.65197(14) -0.00166(10) 0.0518(5) Uani 1 1 d . . . .
F5 F 0.43010(9) 0.73789(17) -0.10028(11) 0.0634(6) Uani 1 1 d . . . .
F6 F 0.44092(8) 0.79999(14) -0.00293(10) 0.0591(5) Uani 1 1 d . . . .
O4 O 0.34218(9) 0.60342(15) -0.12392(10) 0.0457(5) Uani 1 1 d . . . .
O5 O 0.35581(7) 0.66456(13) -0.01145(9) 0.0286(4) Uani 1 1 d . . . .
O6 O 0.32168(8) 0.77162(14) -0.11641(9) 0.0352(4) Uani 1 1 d . . . .
C22 C 0.42557(11) 0.7203(2) -0.04373(14) 0.0355(6) Uani 1 1 d . . . .
S3 S 0.41057(2) 0.63221(4) 0.27113(3) 0.02067(11) Uani 1 1 d . . . .
F7 F 0.50941(6) 0.72000(12) 0.34017(10) 0.0450(4) Uani 1 1 d . . . .
F8 F 0.44207(8) 0.79415(13) 0.24294(12) 0.0605(6) Uani 1 1 d . . . .
F9 F 0.44502(9) 0.79498(14) 0.34322(12) 0.0687(6) Uani 1 1 d . . . .
O7 O 0.42908(8) 0.57711(14) 0.23278(9) 0.0356(4) Uani 1 1 d . . . .
O8 O 0.42548(7) 0.59015(14) 0.34014(9) 0.0316(4) Uani 1 1 d . . . .
O9 O 0.35371(7) 0.67016(14) 0.22551(10) 0.0379(4) Uani 1 1 d . . . .
C23 C 0.45412(11) 0.74054(19) 0.30082(15) 0.0352(6) Uani 1 1 d . . . .
N5 N 0.32136(14) 0.9389(3) 0.26856(16) 0.0601(8) Uani 1 1 d . . . .
C24 C 0.36358(16) 0.9694(2) 0.31479(17) 0.0467(7) Uani 1 1 d . . . .
C25 C 0.4183(2) 1.0101(3) 0.3739(2) 0.0801(13) Uani 1 1 d . . . .
H25A H 0.4334 1.0487 0.3524 0.120 Uiso 1 1 calc GR . . .
H25B H 0.4443 0.9586 0.4023 0.120 Uiso 1 1 calc GR . . .
H25C H 0.4131 1.0496 0.4056 0.120 Uiso 1 1 calc GR . . .
N7 N 0.4166(11) 0.8006(11) -0.2403(15) 0.059(2) Uani 0.531(5) 1 d . P B -1
C26 C 0.4482(2) 0.7551(4) -0.2405(3) 0.0389(13) Uani 0.531(5) 1 d . P B -1
C27 C 0.4874(3) 0.6936(5) -0.2435(4) 0.0578(19) Uani 0.531(5) 1 d . P B -1
H27A H 0.4777 0.6272 -0.2435 0.087 Uiso 0.531(5) 1 calc GR P B -1
H27B H 0.5253 0.7057 -0.2010 0.087 Uiso 0.531(5) 1 calc GR P B -1
H27C H 0.4854 0.7069 -0.2879 0.087 Uiso 0.531(5) 1 calc GR P B -1
N6 N 0.4146(12) 0.8263(14) -0.2450(17) 0.059(2) Uani 0.469(5) 1 d . P B -2
C26B C 0.4344(3) 0.8893(6) -0.2543(4) 0.0552(19) Uani 0.469(5) 1 d . P B -2
C27B C 0.4628(5) 0.9716(7) -0.2632(5) 0.089(3) Uani 0.469(5) 1 d . P B -2
H27D H 0.5024 0.9717 -0.2234 0.134 Uiso 0.469(5) 1 calc GR P B -2
H27E H 0.4456 1.0308 -0.2624 0.134 Uiso 0.469(5) 1 calc GR P B -2
H27F H 0.4588 0.9659 -0.3097 0.134 Uiso 0.469(5) 1 calc GR P B -2

loop_
_atom_site_aniso_label
_atom_site_aniso_U_11
_atom_site_aniso_U_22
_atom_site_aniso_U_33
_atom_site_aniso_U_23
_atom_site_aniso_U_13
_atom_site_aniso_U_12
P1 0.0179(2) 0.0162(2) 0.0125(2) -0.00068(17) 0.00853(19) -0.00103(19)
N1 0.0189(8) 0.0178(8) 0.0133(7) -0.0011(6) 0.0086(6) -0.0015(7)
N2 0.0180(8) 0.0157(8) 0.0127(7) 0.0003(6) 0.0076(6) -0.0015(6)
N3 0.0169(8) 0.0165(8) 0.0146(7) 0.0005(6) 0.0080(6) 0.0000(6)
N4 0.0239(9) 0.0172(8) 0.0148(7) -0.0012(6) 0.0109(7) -0.0030(7)
C1 0.0195(10) 0.0236(11) 0.0174(8) -0.0023(8) 0.0086(8) -0.0038(8)
C2 0.0242(10) 0.0241(11) 0.0163(9) -0.0036(8) 0.0089(8) -0.0060(9)
C3 0.0302(11) 0.0276(12) 0.0170(9) -0.0058(8) 0.0147(9) -0.0068(9)
C4 0.0253(11) 0.0289(12) 0.0190(9) -0.0033(8) 0.0145(8) -0.0030(9)
C5 0.0198(9) 0.0183(10) 0.0139(8) 0.0002(7) 0.0091(7) -0.0032(8)
C6 0.0187(9) 0.0182(10) 0.0137(8) -0.0012(7) 0.0090(7) -0.0026(8)
C7 0.0212(10) 0.0250(11) 0.0206(9) -0.0022(8) 0.0119(8) -0.0027(8)
C8 0.0180(10) 0.0288(12) 0.0241(10) -0.0006(9) 0.0091(8) -0.0038(9)
C9 0.0200(10) 0.0223(11) 0.0158(8) -0.0005(7) 0.0060(8) -0.0036(8)
C10 0.0216(10) 0.0159(10) 0.0144(8) -0.0009(7) 0.0078(8) -0.0024(8)
C11 0.0219(10) 0.0203(10) 0.0161(8) 0.0003(7) 0.0102(8) -0.0013(8)
C12 0.0241(11) 0.0253(11) 0.0194(9) 0.0058(8) 0.0083(8) 0.0042(9)
C13 0.0274(11) 0.0215(11) 0.0286(11) 0.0029(9) 0.0132(9) 0.0068(9)
C14 0.0300(12) 0.0220(11) 0.0252(10) -0.0026(8) 0.0166(9) 0.0018(9)
C15 0.0218(10) 0.0181(10) 0.0183(8) -0.0030(7) 0.0122(8) -0.0035(8)
C16 0.0248(10) 0.0154(9) 0.0182(8) -0.0026(7) 0.0124(8) -0.0035(8)
C17 0.0338(12) 0.0246(11) 0.0234(10) -0.0023(8) 0.0197(9) -0.0010(9)
C18 0.0460(14) 0.0252(12) 0.0223(10) -0.0035(8) 0.0241(10) -0.0076(10)
C19 0.0379(13) 0.0224(11) 0.0170(9) -0.0005(8) 0.0141(9) -0.0083(9)
C20 0.0286(11) 0.0207(11) 0.0188(9) 0.0024(8) 0.0119(9) -0.0015(9)
S1 0.0254(3) 0.0210(3) 0.0300(3) 0.0010(2) 0.0174(2) -0.0005(2)
O1 0.0429(10) 0.0238(9) 0.0388(9) -0.0025(7) 0.0243(9) -0.0064(8)
O2 0.0392(10) 0.0419(11) 0.0315(9) 0.0053(8) 0.0164(8) 0.0012(9)
O3 0.0372(10) 0.0269(9) 0.0367(9) 0.0043(7) 0.0206(8) -0.0067(8)
F1 0.065(2) 0.0666(19) 0.088(2) 0.0098(16) 0.064(2) 0.0057(15)
F2 0.0305(13) 0.100(2) 0.077(2) 0.0189(19) 0.0216(15) 0.0257(14)
F3 0.071(2) 0.0437(15) 0.093(3) -0.0147(17) 0.057(2) 0.0055(14)
C21 0.0326(19) 0.0371(19) 0.056(2) 0.0014(17) 0.0275(19) 0.0039(14)
F1B 0.073(12) 0.059(9) 0.113(17) 0.015(9) 0.068(13) 0.015(8)
F2B 0.049(8) 0.068(10) 0.093(12) 0.013(7) 0.042(7) 0.022(7)
F3B 0.079(12) 0.045(7) 0.113(16) -0.010(8) 0.059(11) 0.018(7)
C21B 0.048(7) 0.038(8) 0.086(12) 0.005(7) 0.043(7) 0.012(6)
S2 0.0260(3) 0.0257(3) 0.0154(2) 0.00173(19) 0.0098(2) 0.0078(2)
F4 0.0301(8) 0.0585(11) 0.0644(11) 0.0309(9) 0.0253(8) 0.0185(8)
F5 0.0642(12) 0.0848(15) 0.0654(12) 0.0323(11) 0.0512(11) 0.0141(11)
F6 0.0551(11) 0.0424(10) 0.0519(10) 0.0031(8) 0.0136(9) -0.0156(9)
O4 0.0577(13) 0.0383(11) 0.0301(9) -0.0115(8) 0.0183(9) 0.0032(10)
O5 0.0328(9) 0.0318(9) 0.0251(8) 0.0084(7) 0.0187(7) 0.0084(7)
O6 0.0416(10) 0.0407(10) 0.0214(8) 0.0123(7) 0.0167(8) 0.0222(8)
C22 0.0334(13) 0.0367(14) 0.0347(12) 0.0149(10) 0.0183(11) 0.0059(11)
S3 0.0188(2) 0.0237(3) 0.0159(2) 0.00289(19) 0.00770(19) 0.0009(2)
F7 0.0226(7) 0.0414(9) 0.0522(10) -0.0041(8) 0.0100(7) -0.0048(7)
F8 0.0448(10) 0.0429(11) 0.0767(13) 0.0293(9) 0.0241(10) -0.0022(8)
F9 0.0601(12) 0.0482(12) 0.0801(14) -0.0343(10) 0.0293(11) 0.0042(10)
O7 0.0430(10) 0.0407(11) 0.0252(8) -0.0114(7) 0.0206(8) -0.0049(8)
O8 0.0289(9) 0.0451(11) 0.0237(7) 0.0142(7) 0.0166(7) 0.0119(8)
O9 0.0201(8) 0.0411(11) 0.0376(9) 0.0198(8) 0.0075(7) 0.0028(8)
C23 0.0267(12) 0.0267(13) 0.0407(13) -0.0026(10) 0.0121(11) -0.0001(10)
N5 0.0628(18) 0.078(2) 0.0430(14) 0.0070(14) 0.0321(14) 0.0204(16)
C24 0.071(2) 0.0386(16) 0.0401(15) 0.0083(12) 0.0375(15) 0.0158(15)
C25 0.104(3) 0.051(2) 0.073(3) -0.010(2) 0.043(2) -0.017(2)
N7 0.047(2) 0.076(7) 0.042(3) -0.008(6) 0.019(2) 0.006(5)
C26 0.032(3) 0.045(3) 0.027(2) 0.001(2) 0.010(2) -0.009(2)
C27 0.041(4) 0.064(4) 0.047(3) 0.000(3) 0.012(3) 0.003(3)
N6 0.047(2) 0.076(7) 0.042(3) -0.008(6) 0.019(2) 0.006(5)
C26B 0.055(4) 0.056(4) 0.034(3) -0.006(3) 0.013(3) 0.011(3)
C27B 0.114(8) 0.074(6) 0.069(6) -0.015(5) 0.046(6) -0.002(5)

loop_
_atom_type_symbol
_atom_type_description
_atom_type_scat_dispersion_real
_atom_type_scat_dispersion_imag
_atom_type_scat_source
C C 0.0033 0.0016 'International Tables Vol C Tables 4.2.6.8 and 6.1.1.4'
H H 0.0000 0.0000 'International Tables Vol C Tables 4.2.6.8 and 6.1.1.4'
F F 0.0171 0.0103 'International Tables Vol C Tables 4.2.6.8 and 6.1.1.4'
N N 0.0061 0.0033 'International Tables Vol C Tables 4.2.6.8 and 6.1.1.4'
O O 0.0106 0.0060 'International Tables Vol C Tables 4.2.6.8 and 6.1.1.4'
P P 0.1023 0.0942 'International Tables Vol C Tables 4.2.6.8 and 6.1.1.4'
S S 0.1246 0.1234 'International Tables Vol C Tables 4.2.6.8 and 6.1.1.4'

loop_
_geom_angle_atom_site_label_1
_geom_angle_atom_site_label_2
_geom_angle_atom_site_label_3
_geom_angle
N1 P1 N4 173.09(8)
N2 P1 N1 82.80(7)
N2 P1 N3 99.57(8)
N2 P1 N4 93.36(7)
N3 P1 N1 92.91(7)
N3 P1 N4 82.02(7)
C1 N1 P1 122.90(14)
C5 N1 P1 112.43(13)
C5 N1 C1 120.79(17)
C6 N2 P1 115.23(13)
C10 N2 P1 124.59(14)
C10 N2 C6 119.61(17)
C11 N3 P1 124.76(14)
C11 N3 C15 119.32(18)
C15 N3 P1 115.33(13)
C16 N4 P1 111.50(13)
C16 N4 C20 120.55(18)
C20 N4 P1 123.35(15)
N1 C1 C2 119.7(2)
C1 C2 C3 119.9(2)
C2 C3 C4 119.90(19)
C5 C4 C3 117.8(2)
N1 C5 C4 121.86(19)
N1 C5 C6 111.05(17)
C4 C5 C6 127.07(19)
N2 C6 C5 113.27(17)
N2 C6 C7 121.14(18)
C7 C6 C5 125.59(18)
C6 C7 C8 118.9(2)
C9 C8 C7 119.5(2)
C10 C9 C8 119.90(19)
N2 C10 C9 120.78(19)
N3 C11 C12 121.21(19)
C11 C12 C13 119.6(2)
C12 C13 C14 119.3(2)
C15 C14 C13 119.4(2)
N3 C15 C14 120.97(19)
N3 C15 C16 113.26(18)
C14 C15 C16 125.76(19)
N4 C16 C15 111.13(17)
N4 C16 C17 122.16(19)
C17 C16 C15 126.7(2)
C16 C17 C18 117.2(2)
C19 C18 C17 120.4(2)
C18 C19 C20 119.8(2)
N4 C20 C19 119.8(2)
O1 S1 O2 114.75(12)
O1 S1 C21 104.02(16)
O1 S1 C21B 96.3(12)
O2 S1 C21 102.1(2)
O2 S1 C21B 122.5(16)
O3 S1 O1 115.05(11)
O3 S1 O2 114.25(11)
O3 S1 C21 104.57(18)
O3 S1 C21B 91.0(12)
F1 C21 S1 111.5(3)
F2 C21 S1 112.3(3)
F2 C21 F1 106.4(3)
F2 C21 F3 108.6(3)
F3 C21 S1 110.7(3)
F3 C21 F1 107.1(4)
F1B C21B S1 106(2)
F2B C21B S1 118(3)
F2B C21B F1B 116(3)
F2B C21B F3B 107(3)
F3B C21B S1 108(3)
F3B C21B F1B 100(3)
O4 S2 O5 114.34(12)
O4 S2 O6 115.14(11)
O4 S2 C22 104.15(14)
O5 S2 O6 114.60(10)
O5 S2 C22 104.29(11)
O6 S2 C22 102.19(12)
F4 C22 S2 112.07(18)
F4 C22 F5 108.0(2)
F5 C22 S2 110.69(19)
F6 C22 S2 111.0(2)
F6 C22 F4 107.2(2)
F6 C22 F5 107.7(2)
O7 S3 O8 114.19(11)
O7 S3 O9 115.60(12)
O7 S3 C23 104.07(12)
O8 S3 C23 102.92(12)
O9 S3 O8 114.96(11)
O9 S3 C23 102.74(12)
F7 C23 S3 112.01(18)
F7 C23 F8 107.8(2)
F8 C23 S3 111.36(18)
F9 C23 S3 110.6(2)
F9 C23 F7 107.4(2)
F9 C23 F8 107.4(2)
N5 C24 C25 179.0(4)
N7 C26 C27 177.6(15)
N6 C26B C27B 177.5(17)

loop_
_geom_bond_atom_site_label_1
_geom_bond_atom_site_label_2
_geom_bond_distance
P1 N1 1.9389(16)
P1 N2 1.8111(18)
P1 N3 1.8157(18)
P1 N4 1.9735(17)
N1 C1 1.349(3)
N1 C5 1.343(3)
N2 C6 1.365(2)
N2 C10 1.357(2)
N3 C11 1.353(2)
N3 C15 1.371(2)
N4 C16 1.340(3)
N4 C20 1.350(3)
C1 C2 1.375(3)
C2 C3 1.383(3)
C3 C4 1.386(3)
C4 C5 1.378(3)
C5 C6 1.458(3)
C6 C7 1.379(3)
C7 C8 1.385(3)
C8 C9 1.385(3)
C9 C10 1.369(3)
C11 C12 1.374(3)
C12 C13 1.382(3)
C13 C14 1.387(3)
C14 C15 1.371(3)
C15 C16 1.460(3)
C16 C17 1.386(3)
C17 C18 1.389(3)
C18 C19 1.375(4)
C19 C20 1.382(3)
S1 O1 1.4386(18)
S1 O2 1.4395(19)
S1 O3 1.4359(17)
S1 C21 1.812(4)
S1 C21B 1.91(3)
F1 C21 1.342(5)
F2 C21 1.319(5)
F3 C21 1.337(5)
F1B C21B 1.39(4)
F2B C21B 1.14(4)
F3B C21B 1.31(4)
S2 O4 1.4355(19)
S2 O5 1.4397(16)
S2 O6 1.4420(17)
S2 C22 1.814(3)
F4 C22 1.330(3)
F5 C22 1.337(3)
F6 C22 1.327(3)
S3 O7 1.4380(18)
S3 O8 1.4389(16)
S3 O9 1.4381(17)
S3 C23 1.816(3)
F7 C23 1.331(3)
F8 C23 1.334(3)
F9 C23 1.330(3)
N5 C24 1.127(4)
C24 C25 1.462(5)
N7 C26 1.10(2)
C26 C27 1.437(9)
N6 C26B 1.12(3)
C26B C27B 1.475(13)

loop_
_geom_torsion_atom_site_label_1
_geom_torsion_atom_site_label_2
_geom_torsion_atom_site_label_3
_geom_torsion_atom_site_label_4
_geom_torsion
P1 N1 C1 C2 -159.08(17)
P1 N1 C5 C4 159.52(17)
P1 N1 C5 C6 -19.2(2)
P1 N2 C6 C5 12.4(2)
P1 N2 C6 C7 -167.58(17)
P1 N2 C10 C9 166.58(16)
P1 N3 C11 C12 167.76(17)
P1 N3 C15 C14 -167.68(17)
P1 N3 C15 C16 13.3(2)
P1 N4 C16 C15 -22.3(2)
P1 N4 C16 C17 157.10(18)
P1 N4 C20 C19 -157.17(17)
N1 P1 N2 C6 -18.22(14)
N1 P1 N2 C10 170.51(17)
N1 P1 N3 C11 -6.54(18)
N1 P1 N3 C15 164.54(15)
N1 C1 C2 C3 2.8(3)
N1 C5 C6 N2 5.2(2)
N1 C5 C6 C7 -174.8(2)
N2 P1 N3 C11 76.64(17)
N2 P1 N3 C15 -112.28(15)
N2 C6 C7 C8 -0.7(3)
N3 P1 N2 C6 -109.97(15)
N3 P1 N2 C10 78.76(17)
N3 C11 C12 C13 -0.4(3)
N3 C15 C16 N4 7.1(3)
N3 C15 C16 C17 -172.3(2)
N4 P1 N2 C6 167.56(15)
N4 P1 N2 C10 -3.71(17)
N4 P1 N3 C11 168.73(18)
N4 P1 N3 C15 -20.19(14)
N4 C16 C17 C18 1.5(3)
C1 N1 C5 C4 1.1(3)
C1 N1 C5 C6 -177.58(18)
C1 C2 C3 C4 -0.8(3)
C2 C3 C4 C5 -1.0(3)
C3 C4 C5 N1 0.9(3)
C3 C4 C5 C6 179.4(2)
C4 C5 C6 N2 -173.3(2)
C4 C5 C6 C7 6.7(4)
C5 N1 C1 C2 -3.0(3)
C5 C6 C7 C8 179.3(2)
C6 N2 C10 C9 -4.3(3)
C6 C7 C8 C9 -2.6(3)
C7 C8 C9 C10 2.5(3)
C8 C9 C10 N2 1.0(3)
C10 N2 C6 C5 -175.85(18)
C10 N2 C6 C7 4.2(3)
C11 N3 C15 C14 3.9(3)
C11 N3 C15 C16 -175.06(18)
C11 C12 C13 C14 3.0(4)
C12 C13 C14 C15 -2.1(4)
C13 C14 C15 N3 -1.4(3)
C13 C14 C15 C16 177.5(2)
C14 C15 C16 N4 -171.9(2)
C14 C15 C16 C17 8.8(4)
C15 N3 C11 C12 -3.0(3)
C15 C16 C17 C18 -179.2(2)
C16 N4 C20 C19 -3.3(3)
C16 C17 C18 C19 -0.5(3)
C17 C18 C19 C20 -2.4(4)
C18 C19 C20 N4 4.3(3)
C20 N4 C16 C15 -179.00(18)
C20 N4 C16 C17 0.4(3)
O1 S1 C21 F1 63.9(3)
O1 S1 C21 F2 -55.4(3)
O1 S1 C21 F3 -176.9(3)
O2 S1 C21 F1 -55.7(3)
O2 S1 C21 F2 -175.1(3)
O2 S1 C21 F3 63.4(3)
O3 S1 C21 F1 -175.0(3)
O3 S1 C21 F2 65.6(3)
O3 S1 C21 F3 -55.9(3)
C21B S1 C21 F1 134(3)
C21B S1 C21 F2 15(3)
C21B S1 C21 F3 -107(3)
O4 S2 C22 F4 -63.7(2)
O4 S2 C22 F5 56.9(2)
O4 S2 C22 F6 176.42(17)
O5 S2 C22 F4 56.5(2)
O5 S2 C22 F5 177.09(19)
O5 S2 C22 F6 -63.39(19)
O6 S2 C22 F4 176.16(19)
O6 S2 C22 F5 -63.3(2)
O6 S2 C22 F6 56.24(19)
O7 S3 C23 F7 -54.7(2)
O7 S3 C23 F8 66.1(2)
O7 S3 C23 F9 -174.43(19)
O8 S3 C23 F7 64.7(2)
O8 S3 C23 F8 -174.45(19)
O8 S3 C23 F9 -55.0(2)
O9 S3 C23 F7 -175.55(19)
O9 S3 C23 F8 -54.7(2)
O9 S3 C23 F9 64.7(2)
